data_7707781
loop_
_publ_author_name
'Savchuk, Mariia'
'Vertueux, Steven'
'Cauchy, Thomas'
'Loumaigne, Matthieu'
'Zinna, Francesco'
'Di Bari, Lorenzo'
'Zigon, Nicolas'
'Avarvari, Narcis'

_publ_section_title
;
 Schiff-base [4]helicene Zn(II) complexes as chiral emitters.
;
_journal_issue 30
_journal_name_full 'Dalton transactions (Cambridge, England : 2003)'
_journal_page_first 10533
_journal_page_last 10539
_journal_paper_doi 10.1039/d1dt01752g
_journal_volume 50
_journal_year 2021
_chemical_formula_moiety 'C44 H28 N2 O3 Zn, C4 H8 O'
_chemical_formula_sum 'C48 H36 N2 O4 Zn'
_chemical_formula_weight 770.16
_chemical_name_systematic 'Zn salen phenyl bis[4]helicene'
_space_group_crystal_system monoclinic
_space_group_IT_number 14
_space_group_name_Hall '-P 2ybc'
_space_group_name_H-M_alt 'P 1 21/c 1'
_atom_sites_solution_hydrogens mixed
_audit_creation_date 2021-04-27
_audit_creation_method
;
Olex2 1.3-ac4
(compiled 2019.04.23 svn.r3594 for Rigaku Oxford Diffraction, GUI svn.r5739)
;
_audit_update_record
;
2021-04-29 deposited with the CCDC.	2021-06-24 downloaded from the CCDC.
;
_cell_angle_alpha 90
_cell_angle_beta 121.19(2)
_cell_angle_gamma 90
_cell_formula_units_Z 4
_cell_length_a 8.1499(14)
_cell_length_b 30.4057(15)
_cell_length_c 17.238(3)
_cell_measurement_reflns_used 1139
_cell_measurement_temperature 293(2)
_cell_measurement_theta_max 63.6830
_cell_measurement_theta_min 5.3330
_cell_volume 3654.2(12)
_computing_cell_refinement 'CrysAlisPro 1.171.40.45a (Rigaku OD, 2019)'
_computing_data_collection 'CrysAlisPro 1.171.40.45a (Rigaku OD, 2019)'
_computing_data_reduction 'CrysAlisPro 1.171.40.45a (Rigaku OD, 2019)'
_computing_molecular_graphics 'Olex2 (Dolomanov et al., 2009)'
_computing_publication_material 'Olex2 (Dolomanov et al., 2009)'
_computing_structure_refinement 'ShelXL (Sheldrick, 2015)'
_computing_structure_solution 'SHELXT 2018/2 (Sheldrick, 2018)'
_diffrn_ambient_environment N~2~
_diffrn_ambient_temperature 293(2)
_diffrn_detector 'CCD plate'
_diffrn_detector_area_resol_mean 10.3980
_diffrn_detector_type AtlasS2
_diffrn_measured_fraction_theta_full 0.988
_diffrn_measured_fraction_theta_max 0.963
_diffrn_measurement_details
;
List of Runs (angles in degrees, time in seconds):

  # Type    Start    End  Width  t~exp~   \w     \q     \k     \f   Frames
#--------------------------------------------------------------------------
  1  \w    -38.00  26.00   0.50    7.28    --   41.11 -19.00  90.00  128
  2  \w    -15.00  82.00   0.50    7.28    --   41.11 -99.00   0.00  194
  3  \w     21.00 106.00   0.50   24.98    --  103.45 -94.00  30.00  170
  4  \w     42.00  71.00   0.50   24.98    --  103.45 -61.00  90.00   58
  5  \w     82.00 158.00   0.50   24.98    --  103.45 125.00  30.00  152
  6  \w     78.00 106.00   0.50   24.98    --  103.45  45.00-180.00   56
  7  \w     82.00 158.00   0.50   24.98    --  103.45  77.00  90.00  152
  8  \w    115.00 149.00   0.50   24.98    --  103.45  45.00-180.00   68
  9  \w     82.00 147.00   0.50   24.98    --  103.45  77.00-150.00  130
 10  \w     90.00 150.00   0.50   24.98    --  103.45  45.00 150.00  120
;
_diffrn_measurement_device 'four-circle diffractometer'
_diffrn_measurement_device_type 'SuperNova (Cu) X-ray Source'
_diffrn_measurement_method '\w scans'
_diffrn_orient_matrix_type 'CrysAlisPro convention (1999,Acta A55,543-557)'
_diffrn_orient_matrix_UB_11 -0.2103579000
_diffrn_orient_matrix_UB_12 -0.0051853000
_diffrn_orient_matrix_UB_13 -0.0771870000
_diffrn_orient_matrix_UB_21 0.0207544000
_diffrn_orient_matrix_UB_22 0.0404148000
_diffrn_orient_matrix_UB_23 -0.0481338000
_diffrn_orient_matrix_UB_31 0.0640870000
_diffrn_orient_matrix_UB_32 -0.0301297000
_diffrn_orient_matrix_UB_33 -0.0513877000
_diffrn_radiation_monochromator mirror
_diffrn_radiation_probe x-ray
_diffrn_radiation_type CuK\a
_diffrn_radiation_wavelength 1.54184
_diffrn_reflns_av_R_equivalents 0.1067
_diffrn_reflns_av_unetI/netI 0.1345
_diffrn_reflns_Laue_measured_fraction_full 0.988
_diffrn_reflns_Laue_measured_fraction_max 0.963
_diffrn_reflns_limit_h_max 9
_diffrn_reflns_limit_h_min -9
_diffrn_reflns_limit_k_max 30
_diffrn_reflns_limit_k_min -37
_diffrn_reflns_limit_l_max 20
_diffrn_reflns_limit_l_min -20
_diffrn_reflns_number 13239
_diffrn_reflns_point_group_measured_fraction_full 0.988
_diffrn_reflns_point_group_measured_fraction_max 0.963
_diffrn_reflns_theta_full 67.684
_diffrn_reflns_theta_max 71.887
_diffrn_reflns_theta_min 3.331
_diffrn_source 'micro-focus sealed X-ray tube'
_diffrn_source_type 'SuperNova (Cu) X-ray Source'
_exptl_absorpt_coefficient_mu 1.334
_exptl_absorpt_correction_T_max 1.000
_exptl_absorpt_correction_T_min 0.656
_exptl_absorpt_correction_type gaussian
_exptl_absorpt_process_details
'CrysAlisPro 1.171.40.45a (Rigaku Oxford Diffraction, 2019) Numerical absorption correction based on gaussian integration over 			a multifaceted crystal model Empirical absorption correction using spherical harmonics, implemented in SCALE3 ABSPACK scaling algorithm.'
_exptl_crystal_colour yellow
_exptl_crystal_colour_primary yellow
_exptl_crystal_density_diffrn 1.400
_exptl_crystal_description needle
_exptl_crystal_F_000 1600
_exptl_crystal_preparation 'vapor diffusion of MeOH in THF'
_exptl_crystal_recrystallization_method 'vapor diffusion of MeOH in THF'
_exptl_crystal_size_max 0.247
_exptl_crystal_size_mid 0.11
_exptl_crystal_size_min 0.088
_refine_diff_density_max 0.864
_refine_diff_density_min -0.888
_refine_diff_density_rms 0.082
_refine_ls_extinction_method none
_refine_ls_goodness_of_fit_ref 1.026
_refine_ls_hydrogen_treatment mixed
_refine_ls_matrix_type full
_refine_ls_number_parameters 504
_refine_ls_number_reflns 6896
_refine_ls_number_restraints 33
_refine_ls_restrained_S_all 1.026
_refine_ls_R_factor_all 0.1700
_refine_ls_R_factor_gt 0.0933
_refine_ls_shift/su_max 0.000
_refine_ls_shift/su_mean 0.000
_refine_ls_structure_factor_coef Fsqd
_refine_ls_weighting_details 'w=1/[\s^2^(Fo^2^)+(0.0961P)^2^] where P=(Fo^2^+2Fc^2^)/3'
_refine_ls_weighting_scheme calc
_refine_ls_wR_factor_gt 0.2204
_refine_ls_wR_factor_ref 0.2875
_reflns_Friedel_coverage 0.000
_reflns_number_gt 3232
_reflns_number_total 6896
_reflns_threshold_expression 'I > 2\s(I)'
_cod_data_source_file d1dt01752g2.cif
_cod_data_source_block exp_1177_a
_cod_depositor_comments 'Adding full bibliography for 7707781--7707784.cif.'
_cod_database_code 7707781
_shelx_shelxl_version_number 2018/3
_chemical_oxdiff_formula C52N2O2Zn1C26
_chemical_oxdiff_usercomment 'Crystallized from CHCl3/MeOH'
_shelx_space_group_comment
;
The symmetry employed for this shelxl refinement is uniquely defined
by the following loop, which should always be used as a source of
symmetry information in preference to the above space-group names.
They are only intended as comments.
;
_cell_oxdiff_angle_alpha 90.046(7)
_cell_oxdiff_angle_beta 121.168(14)
_cell_oxdiff_angle_gamma 89.971(9)
_cell_oxdiff_length_a 8.1514(13)
_cell_oxdiff_length_b 30.401(2)
_cell_oxdiff_length_c 17.234(2)
_cell_oxdiff_measurement_reflns_used 1140
_cell_oxdiff_volume 3654.2(7)
_shelx_estimated_absorpt_t_max 0.892
_shelx_estimated_absorpt_t_min 0.734
_diffrn_oxdiff_digest_frames
;
019b3d0cf3c67e568d9f6d5c6ad6853bee01280435b
;
_reflns_odcompleteness_completeness 98.78
_reflns_odcompleteness_iscentric 1
_reflns_odcompleteness_theta 66.97
_olex2_refinement_description
;
1. Fixed Uiso
 At 1.2 times of:
  All C(H) groups, All C(H,H) groups
2. Restrained distances
 O4-H4A = O4-H4B
 0.96 with sigma of 0.02
 H4A-H4B
 1.63 with sigma of 0.04
3. Uiso/Uaniso restraints and constraints
C1 \\sim O1 \\sim C2 \\sim C3 \\sim C4: within 2A with sigma of 0.04 and sigma
for terminal atoms of 0.08
4.a Secondary CH2 refined with riding coordinates:
 C1(H1A,H1B), C2(H2A,H2B), C3(H3A,H3B), C4(H4C,H4D)
4.b Aromatic/amide H refined with riding coordinates:
 C23(H23), C30(H30), C19(H19), C22(H22), C36(H36), C33(H33), C48(H48),
 C25(H25), C11(H11), C16(H16), C28(H28), C37(H37), C38(H38), C45(H45), C15(H15),
  C5(H5), C12(H12), C42(H42), C46(H46), C47(H47), C26(H26), C41(H41), C27(H27),
 C8(H8), C6(H6), C7(H7)
;

loop_
_space_group_symop_operation_xyz
'x, y, z'
'-x, y+1/2, -z+1/2'
'-x, -y, -z'
'x, -y-1/2, z-1/2'

loop_
_atom_site_label
_atom_site_type_symbol
_atom_site_fract_x
_atom_site_fract_y
_atom_site_fract_z
_atom_site_U_iso_or_equiv
_atom_site_adp_type
_atom_site_occupancy
_atom_site_site_symmetry_order
_atom_site_calc_flag
_atom_site_refinement_flags_posn
_atom_site_refinement_flags_adp
_atom_site_refinement_flags_occupancy
_atom_site_disorder_assembly
_atom_site_disorder_group
Zn1 Zn 0.65656(16) 0.46938(3) 0.44949(7) 0.0631(3) Uani 1 1 d . . . . .
N1 N 0.6585(10) 0.41038(19) 0.3889(4) 0.0650(16) Uani 1 1 d . . . . .
O2 O 0.6728(9) 0.43701(15) 0.5528(3) 0.0693(14) Uani 1 1 d . . . . .
C1 C 0.773(3) 0.5257(8) 0.0086(16) 0.221(9) Uani 1 1 d . U . . .
H1A H 0.639119 0.518670 -0.033236 0.265 Uiso 1 1 calc R U . . .
H1B H 0.849696 0.499989 0.014971 0.265 Uiso 1 1 calc R U . . .
O1 O 0.802(3) 0.5381(6) 0.0938(12) 0.239(7) Uani 1 1 d . U . . .
C2 C 0.830(4) 0.5623(8) -0.0243(18) 0.237(11) Uani 1 1 d . U . . .
H2A H 0.732723 0.568886 -0.086584 0.285 Uiso 1 1 calc R U . . .
H2B H 0.949687 0.555925 -0.021641 0.285 Uiso 1 1 calc R U . . .
C3 C 0.856(3) 0.6014(9) 0.0383(18) 0.251(13) Uani 1 1 d . U . . .
H3A H 0.737452 0.617285 0.018571 0.301 Uiso 1 1 calc R U . . .
H3B H 0.955958 0.621587 0.046434 0.301 Uiso 1 1 calc R U . . .
C4 C 0.919(3) 0.5712(10) 0.1266(17) 0.273(13) Uani 1 1 d . U . . .
H4C H 1.051480 0.561625 0.153756 0.328 Uiso 1 1 calc R U . . .
H4D H 0.904885 0.587007 0.171562 0.328 Uiso 1 1 calc R U . . .
O3 O 0.7794(8) 0.52093(14) 0.5304(3) 0.0635(12) Uani 1 1 d . . . . .
O4 O 0.3774(9) 0.49121(15) 0.3720(4) 0.0697(14) Uani 1 1 d D . . . .
H4A H 0.326(13) 0.471(2) 0.396(6) 0.10(3) Uiso 1 1 d D . . . .
H4B H 0.390(11) 0.5207(10) 0.393(5) 0.07(2) Uiso 1 1 d D . . . .
N2 N 0.7684(10) 0.49074(19) 0.3695(4) 0.0662(16) Uani 1 1 d . . . . .
C18 C 0.6657(11) 0.3352(2) 0.6626(5) 0.0607(17) Uani 1 1 d . . . . .
C35 C 0.8411(12) 0.6389(2) 0.5315(5) 0.0668(19) Uani 1 1 d . . . . .
C14 C 0.6701(11) 0.3199(2) 0.7436(5) 0.0629(18) Uani 1 1 d . . . . .
C24 C 0.6785(13) 0.4168(2) 0.3136(5) 0.0653(19) Uani 1 1 d . . . . .
C40 C 0.8257(12) 0.6784(2) 0.5748(6) 0.070(2) Uani 1 1 d . . . . .
C34 C 0.8754(12) 0.6436(2) 0.4583(5) 0.0648(19) Uani 1 1 d . . . . .
C13 C 0.7138(12) 0.2750(2) 0.7665(6) 0.0665(19) Uani 1 1 d . . . . .
C23 C 0.6589(12) 0.3719(2) 0.4204(5) 0.0639(18) Uani 1 1 d . . . . .
H23 H 0.662942 0.347889 0.387973 0.077 Uiso 1 1 calc R U . . .
C10 C 0.6398(12) 0.3475(2) 0.8038(5) 0.0655(18) Uani 1 1 d . . . . .
C17 C 0.6643(12) 0.3038(2) 0.6006(6) 0.0653(19) Uani 1 1 d . . . . .
C29 C 0.7411(12) 0.4593(2) 0.3050(5) 0.0643(18) Uani 1 1 d . . . . .
C30 C 0.8453(12) 0.5285(2) 0.3757(5) 0.0629(18) Uani 1 1 d . . . . .
H30 H 0.898502 0.533552 0.340119 0.076 Uiso 1 1 calc R U . . .
C21 C 0.6655(12) 0.3941(2) 0.5627(5) 0.0621(18) Uani 1 1 d . . . . .
C19 C 0.6560(12) 0.3179(2) 0.5222(5) 0.0650(19) Uani 1 1 d . . . . .
H19 H 0.651903 0.296837 0.482069 0.078 Uiso 1 1 calc R U . . .
C44 C 0.8232(13) 0.6787(2) 0.6594(6) 0.070(2) Uani 1 1 d . . . . .
C22 C 0.6741(12) 0.3795(2) 0.6428(5) 0.0625(18) Uani 1 1 d . . . . .
H22 H 0.686051 0.400485 0.684588 0.075 Uiso 1 1 calc R U . . .
C20 C 0.6535(12) 0.3626(2) 0.5005(5) 0.0627(18) Uani 1 1 d . . . . .
C32 C 0.8087(12) 0.5585(2) 0.5051(5) 0.0647(18) Uani 1 1 d . . . . .
C9 C 0.6877(13) 0.3312(3) 0.8894(6) 0.071(2) Uani 1 1 d . . . . .
C36 C 0.8086(12) 0.5968(2) 0.5511(5) 0.0648(19) Uani 1 1 d . . . . .
H36 H 0.784984 0.593503 0.598077 0.078 Uiso 1 1 calc R U . . .
C33 C 0.8863(11) 0.6060(2) 0.4146(5) 0.0663(19) Uani 1 1 d . . . . .
H33 H 0.916328 0.609473 0.369715 0.080 Uiso 1 1 calc R U . . .
C31 C 0.8545(12) 0.5636(2) 0.4346(5) 0.0631(18) Uani 1 1 d . . . . .
C48 C 0.8826(13) 0.6434(2) 0.7205(5) 0.074(2) Uani 1 1 d . . . . .
H48 H 0.934559 0.618600 0.709788 0.088 Uiso 1 1 calc R U . . .
C43 C 0.7610(13) 0.7178(2) 0.6824(6) 0.074(2) Uani 1 1 d . . . . .
C25 C 0.6328(12) 0.3855(2) 0.2472(5) 0.0682(19) Uani 1 1 d . . . . .
H25 H 0.583953 0.358428 0.250809 0.082 Uiso 1 1 calc R U . . .
C11 C 0.7518(14) 0.2867(3) 0.9130(6) 0.078(2) Uani 1 1 d . . . . .
H11 H 0.792697 0.276429 0.971107 0.094 Uiso 1 1 calc R U . . .
C16 C 0.6867(13) 0.2581(2) 0.6234(6) 0.073(2) Uani 1 1 d . . . . .
H16 H 0.679409 0.237294 0.582152 0.087 Uiso 1 1 calc R U . . .
C28 C 0.7687(12) 0.4666(3) 0.2324(5) 0.069(2) Uani 1 1 d . . . . .
H28 H 0.815094 0.493719 0.227107 0.083 Uiso 1 1 calc R U . . .
C37 C 0.8752(13) 0.6864(2) 0.4240(6) 0.071(2) Uani 1 1 d . . . . .
H37 H 0.902292 0.689613 0.378088 0.085 Uiso 1 1 calc R U . . .
C38 C 0.8361(13) 0.7222(2) 0.4577(6) 0.077(2) Uani 1 1 d . . . . .
H38 H 0.826733 0.749492 0.431189 0.092 Uiso 1 1 calc R U . . .
C45 C 0.7407(14) 0.7170(3) 0.7591(6) 0.082(2) Uani 1 1 d . . . . .
H45 H 0.691754 0.741671 0.772284 0.098 Uiso 1 1 calc R U . . .
C15 C 0.7181(14) 0.2454(2) 0.7040(6) 0.075(2) Uani 1 1 d . . . . .
H15 H 0.743924 0.215900 0.719966 0.089 Uiso 1 1 calc R U . . .
C5 C 0.5454(13) 0.3891(2) 0.7779(6) 0.070(2) Uani 1 1 d . . . . .
H5 H 0.497939 0.399452 0.719312 0.084 Uiso 1 1 calc R U . . .
C12 C 0.7530(13) 0.2598(3) 0.8522(6) 0.077(2) Uani 1 1 d . . . . .
H12 H 0.780372 0.230213 0.866486 0.092 Uiso 1 1 calc R U . . .
C42 C 0.7292(14) 0.7569(3) 0.6327(7) 0.082(2) Uani 1 1 d . . . . .
H42 H 0.686322 0.781911 0.647993 0.099 Uiso 1 1 calc R U . . .
C46 C 0.7909(16) 0.6811(3) 0.8144(7) 0.089(3) Uani 1 1 d . . . . .
H46 H 0.774806 0.681113 0.863969 0.107 Uiso 1 1 calc R U . . .
C39 C 0.8089(13) 0.7196(2) 0.5324(6) 0.073(2) Uani 1 1 d . . . . .
C47 C 0.8661(16) 0.6447(3) 0.7957(6) 0.085(3) Uani 1 1 d . . . . .
H47 H 0.906014 0.620636 0.834666 0.102 Uiso 1 1 calc R U . . .
C26 C 0.6592(15) 0.3940(3) 0.1754(6) 0.083(3) Uani 1 1 d . . . . .
H26 H 0.630454 0.372417 0.131855 0.100 Uiso 1 1 calc R U . . .
C41 C 0.7603(15) 0.7583(3) 0.5634(6) 0.084(3) Uani 1 1 d . . . . .
H41 H 0.750006 0.785022 0.534941 0.101 Uiso 1 1 calc R U . . .
C27 C 0.7280(16) 0.4343(3) 0.1683(6) 0.085(3) Uani 1 1 d . . . . .
H27 H 0.746985 0.439839 0.120458 0.102 Uiso 1 1 calc R U . . .
C8 C 0.6666(15) 0.3577(3) 0.9496(6) 0.083(2) Uani 1 1 d . . . . .
H8 H 0.707579 0.347194 1.007481 0.100 Uiso 1 1 calc R U . . .
C6 C 0.5237(15) 0.4139(3) 0.8380(6) 0.085(3) Uani 1 1 d . . . . .
H6 H 0.465528 0.441345 0.820092 0.102 Uiso 1 1 calc R U . . .
C7 C 0.5871(17) 0.3990(3) 0.9259(7) 0.093(3) Uani 1 1 d . . . . .
H7 H 0.575588 0.416461 0.967091 0.112 Uiso 1 1 calc R U . . .

loop_
_atom_site_aniso_label
_atom_site_aniso_U_11
_atom_site_aniso_U_22
_atom_site_aniso_U_33
_atom_site_aniso_U_23
_atom_site_aniso_U_13
_atom_site_aniso_U_12
Zn1 0.0968(8) 0.0408(5) 0.0726(6) 0.0007(4) 0.0585(6) 0.0010(5)
N1 0.100(5) 0.049(3) 0.063(4) -0.001(3) 0.054(3) 0.000(3)
O2 0.114(4) 0.043(2) 0.073(3) 0.003(2) 0.065(3) 0.006(3)
C1 0.232(19) 0.27(2) 0.233(19) 0.093(17) 0.174(16) 0.044(16)
O1 0.233(15) 0.291(18) 0.216(14) 0.095(14) 0.133(13) 0.003(13)
C2 0.198(18) 0.26(2) 0.28(2) 0.143(18) 0.145(17) 0.015(18)
C3 0.175(16) 0.27(2) 0.27(2) 0.105(19) 0.093(16) -0.082(18)
C4 0.158(16) 0.34(3) 0.25(2) 0.04(2) 0.053(15) -0.116(17)
O3 0.094(4) 0.042(2) 0.071(3) -0.001(2) 0.055(3) -0.006(2)
O4 0.106(4) 0.045(3) 0.076(3) -0.005(2) 0.060(3) -0.003(3)
N2 0.099(5) 0.055(3) 0.066(4) 0.000(3) 0.058(4) -0.001(3)
C18 0.073(5) 0.046(3) 0.068(4) 0.005(3) 0.040(4) 0.006(3)
C35 0.086(5) 0.051(4) 0.075(5) 0.007(3) 0.049(4) 0.001(4)
C14 0.075(5) 0.054(4) 0.065(4) 0.003(3) 0.040(4) -0.004(3)
C24 0.097(6) 0.049(4) 0.064(4) -0.001(3) 0.052(4) 0.005(4)
C40 0.084(5) 0.045(4) 0.081(5) -0.001(3) 0.044(4) -0.003(3)
C34 0.083(5) 0.048(4) 0.072(5) 0.001(3) 0.046(4) -0.004(3)
C13 0.074(5) 0.049(4) 0.087(5) 0.014(4) 0.049(4) 0.000(3)
C23 0.082(5) 0.053(4) 0.066(4) -0.003(3) 0.045(4) -0.002(4)
C10 0.080(5) 0.055(4) 0.074(5) 0.003(4) 0.049(4) 0.004(4)
C17 0.086(5) 0.043(3) 0.084(5) -0.003(3) 0.056(4) -0.001(3)
C29 0.087(5) 0.050(4) 0.067(4) 0.002(3) 0.047(4) 0.009(3)
C30 0.088(5) 0.051(4) 0.065(4) 0.002(3) 0.050(4) -0.003(4)
C21 0.080(5) 0.039(3) 0.076(5) 0.004(3) 0.046(4) 0.005(3)
C19 0.090(5) 0.046(3) 0.079(5) 0.001(3) 0.058(4) 0.004(3)
C44 0.090(6) 0.047(4) 0.081(5) -0.006(4) 0.049(4) -0.008(4)
C22 0.094(5) 0.041(3) 0.066(4) 0.000(3) 0.051(4) 0.000(3)
C20 0.084(5) 0.039(3) 0.075(5) 0.000(3) 0.048(4) 0.002(3)
C32 0.083(5) 0.056(4) 0.067(4) 0.002(3) 0.047(4) -0.003(4)
C9 0.089(6) 0.065(4) 0.076(5) 0.001(4) 0.055(4) -0.004(4)
C36 0.092(6) 0.043(3) 0.065(4) -0.003(3) 0.045(4) -0.002(3)
C33 0.076(5) 0.061(4) 0.071(5) 0.005(4) 0.044(4) -0.002(4)
C31 0.082(5) 0.043(3) 0.076(5) 0.006(3) 0.050(4) 0.002(3)
C48 0.100(6) 0.050(4) 0.077(5) -0.003(4) 0.050(5) -0.002(4)
C43 0.088(6) 0.051(4) 0.083(5) -0.009(4) 0.044(4) -0.006(4)
C25 0.094(6) 0.058(4) 0.067(5) 0.003(4) 0.052(4) 0.003(4)
C11 0.111(7) 0.060(4) 0.085(5) 0.015(4) 0.066(5) 0.001(4)
C16 0.100(6) 0.046(4) 0.096(6) 0.007(4) 0.067(5) 0.004(4)
C28 0.100(6) 0.063(4) 0.063(4) 0.002(4) 0.055(4) 0.006(4)
C37 0.097(6) 0.050(4) 0.077(5) 0.004(4) 0.053(5) -0.004(4)
C38 0.100(6) 0.045(4) 0.088(6) 0.012(4) 0.050(5) 0.000(4)
C45 0.112(7) 0.058(5) 0.084(6) -0.016(4) 0.058(5) -0.007(4)
C15 0.108(7) 0.042(4) 0.094(6) 0.006(4) 0.067(5) 0.002(4)
C5 0.089(6) 0.062(4) 0.072(5) 0.003(4) 0.050(4) 0.007(4)
C12 0.086(6) 0.053(4) 0.095(6) 0.017(4) 0.049(5) 0.004(4)
C42 0.101(7) 0.049(4) 0.105(7) -0.009(4) 0.059(6) 0.004(4)
C46 0.132(9) 0.066(5) 0.092(6) -0.017(5) 0.074(6) -0.018(5)
C39 0.094(6) 0.047(4) 0.086(5) -0.003(4) 0.052(5) -0.011(4)
C47 0.138(9) 0.055(4) 0.083(6) -0.005(4) 0.072(6) 0.003(5)
C26 0.125(8) 0.064(5) 0.078(6) -0.009(4) 0.065(5) 0.001(5)
C41 0.109(7) 0.048(4) 0.094(6) 0.004(4) 0.053(6) 0.000(4)
C27 0.130(8) 0.075(5) 0.076(5) 0.008(4) 0.072(6) 0.012(5)
C8 0.105(7) 0.082(6) 0.078(5) 0.011(5) 0.058(5) 0.004(5)
C6 0.108(7) 0.080(5) 0.079(6) 0.000(4) 0.056(5) 0.015(5)
C7 0.146(9) 0.083(6) 0.084(6) -0.003(5) 0.084(6) 0.005(6)

loop_
_atom_type_symbol
_atom_type_description
_atom_type_scat_dispersion_real
_atom_type_scat_dispersion_imag
_atom_type_scat_source
C C 0.0181 0.0091 'International Tables Vol C Tables 4.2.6.8 and 6.1.1.4'
H H 0.0000 0.0000 'International Tables Vol C Tables 4.2.6.8 and 6.1.1.4'
N N 0.0311 0.0180 'International Tables Vol C Tables 4.2.6.8 and 6.1.1.4'
O O 0.0492 0.0322 'International Tables Vol C Tables 4.2.6.8 and 6.1.1.4'
Zn Zn -1.5491 0.6778 'International Tables Vol C Tables 4.2.6.8 and 6.1.1.4'

loop_
_exptl_crystal_face_index_h
_exptl_crystal_face_index_k
_exptl_crystal_face_index_l
_exptl_crystal_face_perp_dist
0 5 -1 0.0382
0 -5 1 0.0502
2 -2 -7 0.0705
0 4 -5 0.0452
0 -3 5 0.0477
0 -1 0 0.0565
-1 -5 3 0.0589
0 1 0 0.0472
1 -5 -2 0.0706
-2 -5 4 0.0788
-2 -5 -3 0.0541
0 5 3 0.0561
1 5 3 0.0654
0 -5 -3 0.0480
-1 5 4 0.0559
-1 3 -4 0.0384
1 -2 -6 0.0499
2 18 -3 0.0517

loop_
_geom_angle_atom_site_label_1
_geom_angle_atom_site_label_2
_geom_angle_atom_site_label_3
_geom_angle
_geom_angle_site_symmetry_1
_geom_angle_site_symmetry_3
_geom_angle_publ_flag
O2 Zn1 O3 89.2(2) . . ?
O2 Zn1 O4 106.3(2) . . ?
O3 Zn1 O4 100.7(2) . . ?
O2 Zn1 N1 90.5(2) . . ?
O3 Zn1 N1 154.1(3) . . ?
O4 Zn1 N1 104.2(2) . . ?
O2 Zn1 N2 153.0(3) . . ?
O3 Zn1 N2 89.1(2) . . ?
O4 Zn1 N2 100.5(2) . . ?
N1 Zn1 N2 79.6(2) . . ?
C23 N1 C24 122.7(6) . . ?
C23 N1 Zn1 124.8(5) . . ?
C24 N1 Zn1 112.3(4) . . ?
C21 O2 Zn1 128.4(5) . . ?
O1 C1 C2 107(2) . . ?
C4 O1 C1 110(2) . . ?
C1 C2 C3 106(2) . . ?
C2 C3 C4 95(2) . . ?
O1 C4 C3 103.1(18) . . ?
C32 O3 Zn1 125.1(5) . . ?
C30 N2 C29 123.4(6) . . ?
C30 N2 Zn1 125.2(5) . . ?
C29 N2 Zn1 111.4(5) . . ?
C22 C18 C17 116.3(7) . . ?
C22 C18 C14 124.1(7) . . ?
C17 C18 C14 119.5(6) . . ?
C36 C35 C34 117.2(7) . . ?
C36 C35 C40 124.2(7) . . ?
C34 C35 C40 118.4(7) . . ?
C13 C14 C10 118.0(7) . . ?
C13 C14 C18 117.0(7) . . ?
C10 C14 C18 125.0(6) . . ?
C25 C24 N1 124.0(7) . . ?
C25 C24 C29 119.7(7) . . ?
N1 C24 C29 116.3(6) . . ?
C39 C40 C35 118.4(7) . . ?
C39 C40 C44 117.4(7) . . ?
C35 C40 C44 124.2(7) . . ?
C33 C34 C37 120.6(7) . . ?
C33 C34 C35 119.2(7) . . ?
C37 C34 C35 119.8(7) . . ?
C14 C13 C15 120.2(7) . . ?
C14 C13 C12 119.6(7) . . ?
C15 C13 C12 120.2(7) . . ?
N1 C23 C20 126.1(7) . . ?
C9 C10 C5 116.9(7) . . ?
C9 C10 C14 119.3(7) . . ?
C5 C10 C14 123.5(7) . . ?
C19 C17 C18 120.1(6) . . ?
C19 C17 C16 120.2(7) . . ?
C18 C17 C16 119.6(7) . . ?
N2 C29 C28 124.7(7) . . ?
N2 C29 C24 117.2(7) . . ?
C28 C29 C24 118.1(7) . . ?
N2 C30 C31 124.3(7) . . ?
O2 C21 C20 124.4(7) . . ?
O2 C21 C22 116.9(6) . . ?
C20 C21 C22 118.6(6) . . ?
C17 C19 C20 122.9(7) . . ?
C48 C44 C43 117.6(8) . . ?
C48 C44 C40 124.4(7) . . ?
C43 C44 C40 117.9(7) . . ?
C18 C22 C21 123.8(7) . . ?
C21 C20 C19 118.1(7) . . ?
C21 C20 C23 125.3(6) . . ?
C19 C20 C23 116.3(6) . . ?
O3 C32 C36 119.1(7) . . ?
O3 C32 C31 123.5(7) . . ?
C36 C32 C31 117.3(7) . . ?
C8 C9 C10 120.2(8) . . ?
C8 C9 C11 120.2(8) . . ?
C10 C9 C11 119.6(7) . . ?
C35 C36 C32 124.8(7) . . ?
C31 C33 C34 123.5(7) . . ?
C33 C31 C30 117.2(7) . . ?
C33 C31 C32 117.9(7) . . ?
C30 C31 C32 124.3(6) . . ?
C47 C48 C44 121.6(8) . . ?
C42 C43 C45 120.6(8) . . ?
C42 C43 C44 121.0(8) . . ?
C45 C43 C44 118.3(8) . . ?
C24 C25 C26 120.7(7) . . ?
C12 C11 C9 120.4(8) . . ?
C15 C16 C17 119.7(7) . . ?
C27 C28 C29 121.1(8) . . ?
C38 C37 C34 120.5(8) . . ?
C37 C38 C39 121.9(7) . . ?
C46 C45 C43 121.8(8) . . ?
C16 C15 C13 122.7(7) . . ?
C6 C5 C10 120.9(8) . . ?
C11 C12 C13 122.1(7) . . ?
C41 C42 C43 120.5(8) . . ?
C45 C46 C47 119.2(9) . . ?
C38 C39 C40 120.0(8) . . ?
C38 C39 C41 119.7(7) . . ?
C40 C39 C41 120.3(8) . . ?
C48 C47 C46 121.0(8) . . ?
C27 C26 C25 120.1(8) . . ?
C42 C41 C39 121.4(8) . . ?
C26 C27 C28 120.1(8) . . ?
C7 C8 C9 121.9(8) . . ?
C5 C6 C7 121.5(8) . . ?
C8 C7 C6 118.1(8) . . ?

loop_
_geom_bond_atom_site_label_1
_geom_bond_atom_site_label_2
_geom_bond_distance
_geom_bond_site_symmetry_2
_geom_bond_publ_flag
Zn1 O2 1.979(5) . ?
Zn1 O3 1.990(5) . ?
Zn1 O4 2.062(6) . ?
Zn1 N1 2.080(6) . ?
Zn1 N2 2.112(6) . ?
N1 C23 1.289(9) . ?
N1 C24 1.403(9) . ?
O2 C21 1.322(8) . ?
C1 O1 1.41(2) . ?
C1 C2 1.43(3) . ?
O1 C4 1.30(2) . ?
C2 C3 1.55(3) . ?
C3 C4 1.62(3) . ?
O3 C32 1.289(9) . ?
N2 C30 1.284(9) . ?
N2 C29 1.394(9) . ?
C18 C22 1.398(10) . ?
C18 C17 1.428(10) . ?
C18 C14 1.454(10) . ?
C35 C36 1.385(10) . ?
C35 C34 1.434(11) . ?
C35 C40 1.454(11) . ?
C14 C13 1.415(10) . ?
C14 C10 1.453(11) . ?
C24 C25 1.385(10) . ?
C24 C29 1.423(10) . ?
C40 C39 1.418(11) . ?
C40 C44 1.470(12) . ?
C34 C33 1.397(11) . ?
C34 C37 1.429(10) . ?
C13 C15 1.418(11) . ?
C13 C12 1.419(11) . ?
C23 C20 1.433(11) . ?
C10 C9 1.407(11) . ?
C10 C5 1.426(11) . ?
C17 C19 1.386(11) . ?
C17 C16 1.430(10) . ?
C29 C28 1.400(10) . ?
C30 C31 1.450(10) . ?
C21 C20 1.402(10) . ?
C21 C22 1.417(10) . ?
C19 C20 1.407(10) . ?
C44 C48 1.401(11) . ?
C44 C43 1.428(11) . ?
C32 C36 1.408(10) . ?
C32 C31 1.452(10) . ?
C9 C8 1.393(12) . ?
C9 C11 1.433(12) . ?
C33 C31 1.393(10) . ?
C48 C47 1.371(12) . ?
C43 C42 1.407(12) . ?
C43 C45 1.416(12) . ?
C25 C26 1.386(11) . ?
C11 C12 1.332(12) . ?
C16 C15 1.333(11) . ?
C28 C27 1.384(11) . ?
C37 C38 1.347(11) . ?
C38 C39 1.417(12) . ?
C45 C46 1.366(12) . ?
C5 C6 1.364(11) . ?
C42 C41 1.345(13) . ?
C46 C47 1.382(12) . ?
C39 C41 1.431(12) . ?
C26 C27 1.381(13) . ?
C8 C7 1.373(13) . ?
C6 C7 1.400(12) . ?

loop_
_exptl_oxdiff_crystal_face_indexfrac_h
_exptl_oxdiff_crystal_face_indexfrac_k
_exptl_oxdiff_crystal_face_indexfrac_l
_exptl_oxdiff_crystal_face_x
_exptl_oxdiff_crystal_face_y
_exptl_oxdiff_crystal_face_z
-0.0022 5.0027 -1.0057 0.0522 0.2505 -0.0992
0.0022 -5.0027 1.0057 -0.0522 -0.2505 0.0992
1.9996 -2.0062 -6.9961 0.1298 0.2972 0.5481
-0.0022 4.0038 -5.0132 0.3666 0.4031 0.1368
0.0017 -3.0033 5.0125 -0.3717 -0.3626 -0.1670
0.0004 -1.0005 0.0007 0.0050 -0.0405 0.0301
-0.9973 -4.9994 3.0015 0.0040 -0.3672 -0.0675
-0.0004 1.0005 -0.0007 -0.0050 0.0405 -0.0301
1.0016 -5.0055 -1.9920 -0.0310 -0.0856 0.3174
-1.9970 -4.9958 3.9951 0.1376 -0.4357 -0.1828
-1.9977 -4.9931 -3.0192 0.6792 -0.0979 0.1776
-0.0018 5.0011 3.0025 -0.2573 0.0576 -0.3051
0.9979 4.9971 3.0108 -0.4682 0.0777 -0.2413
0.0018 -5.0011 -3.0025 0.2573 -0.0576 0.3051
-1.0015 5.0047 3.9961 -0.1237 -0.0109 -0.4203
-1.0014 3.0069 -4.0188 0.5053 0.2942 0.0517
1.0000 -2.0026 -6.0024 0.2633 0.2287 0.4329
1.9916 18.0014 -3.0027 -0.2805 0.9134 -0.2604
